data_7037272
loop_
_publ_author_name
'Thiele, G.'
'Donsbach, C.'
'Riedel, R.'
'Marsch, M.'
'Harms, K.'
'Dehnen, S.'

_publ_section_title
;
 Smallest molecular chalcogenidometalate anions of the heaviest metals:
 syntheses, structures, and their interconversion.
;
_journal_issue 14
_journal_name_full 'Dalton transactions (Cambridge, England : 2003)'
_journal_page_first 5958
_journal_page_last 5967
_journal_paper_doi 10.1039/c5dt03996g
_journal_volume 45
_journal_year 2016
_chemical_formula_moiety '0.25(Bi4 K12 Se12)'
_chemical_formula_sum 'Bi K3 Se3'
_chemical_formula_weight 563.16
_space_group_crystal_system cubic
_space_group_IT_number 198
_space_group_name_Hall 'P 2ac 2ab 3'
_space_group_name_H-M_alt 'P 21 3'
_symmetry_space_group_name_Hall 'P 2ac 2ab 3'
_symmetry_space_group_name_H-M 'P 21 3'
_audit_creation_date 2015-09-10
_audit_creation_method
;
Olex2 1.2
(compiled 2015.01.26 svn.r3150 for OlexSys, GUI svn.r4998)
;
_audit_update_record
;
2015-10-12 deposited with the CCDC.
2015-11-13 downloaded from the CCDC.
;
_cell_angle_alpha 90
_cell_angle_beta 90
_cell_angle_gamma 90
_cell_formula_units_Z 4
_cell_length_a 9.7193(3)
_cell_length_b 9.7193(3)
_cell_length_c 9.7193(3)
_cell_measurement_temperature 100.0
_cell_volume 918.13(5)
_computing_molecular_graphics 'Olex2 (Dolomanov et al., 2009)'
_computing_publication_material 'Olex2 (Dolomanov et al., 2009)'
_computing_structure_refinement 'ShelXL (Sheldrick, 2008)'
_diffrn_ambient_temperature 100.0
_diffrn_measured_fraction_theta_full 1.000
_diffrn_measured_fraction_theta_max 1.000
_diffrn_measurement_device 'STOE IPDSII'
_diffrn_measurement_method '\w scans'
_diffrn_radiation_monochromator graphite
_diffrn_radiation_probe x-ray
_diffrn_radiation_type MoK\a
_diffrn_radiation_wavelength 0.71073
_diffrn_reflns_av_R_equivalents 0.0878
_diffrn_reflns_av_unetI/netI 0.0441
_diffrn_reflns_Laue_measured_fraction_full 1.000
_diffrn_reflns_Laue_measured_fraction_max 1.000
_diffrn_reflns_limit_h_max 12
_diffrn_reflns_limit_h_min -12
_diffrn_reflns_limit_k_max 12
_diffrn_reflns_limit_k_min -11
_diffrn_reflns_limit_l_max 12
_diffrn_reflns_limit_l_min -10
_diffrn_reflns_number 5430
_diffrn_reflns_point_group_measured_fraction_full 1.000
_diffrn_reflns_point_group_measured_fraction_max 1.000
_diffrn_reflns_theta_full 26.000
_diffrn_reflns_theta_max 26.603
_diffrn_reflns_theta_min 2.964
_exptl_absorpt_coefficient_mu 32.361
_exptl_absorpt_correction_T_max 0.4811
_exptl_absorpt_correction_T_min 0.2349
_exptl_absorpt_correction_type numerical
_exptl_absorpt_process_details 'STOE X-AREA'
_exptl_crystal_colour orange
_exptl_crystal_colour_primary orange
_exptl_crystal_density_diffrn 4.074
_exptl_crystal_description block
_exptl_crystal_F_000 968
_exptl_crystal_size_max 0.05
_exptl_crystal_size_mid 0.04
_exptl_crystal_size_min 0.03
_refine_diff_density_max 0.669
_refine_diff_density_min -0.584
_refine_diff_density_rms 0.128
_refine_ls_abs_structure_details
;
 Flack x determined using 231 quotients [(I+)-(I-)]/[(I+)+(I-)]
 (Parsons, Flack and Wagner, Acta Cryst. B69 (2013) 249-259).
;
_refine_ls_abs_structure_Flack -0.051(10)
_refine_ls_extinction_method none
_refine_ls_goodness_of_fit_ref 0.925
_refine_ls_hydrogen_treatment undef
_refine_ls_matrix_type full
_refine_ls_number_parameters 22
_refine_ls_number_reflns 660
_refine_ls_number_restraints 0
_refine_ls_restrained_S_all 0.925
_refine_ls_R_factor_all 0.0293
_refine_ls_R_factor_gt 0.0231
_refine_ls_shift/su_max 0.001
_refine_ls_shift/su_mean 0.000
_refine_ls_structure_factor_coef Fsqd
_refine_ls_weighting_details 'w=1/[\s^2^(Fo^2^)+(0.0112P)^2^] where P=(Fo^2^+2Fc^2^)/3'
_refine_ls_weighting_scheme calc
_refine_ls_wR_factor_gt 0.0390
_refine_ls_wR_factor_ref 0.0403
_reflns_Friedel_coverage 0.705
_reflns_Friedel_fraction_full 1.000
_reflns_Friedel_fraction_max 1.000
_reflns_number_gt 611
_reflns_number_total 660
_reflns_threshold_expression 'I > 2\s(I)'
_cod_data_source_file c5dt03996g2.cif
_cod_data_source_block Compound10
_cod_depositor_comments 'Adding full bibliography for 7037263--7037272.cif.'
_cod_original_cell_volume 918.13(9)
_cod_database_code 7037272
_shelx_space_group_comment
;
The symmetry employed for this shelxl refinement is uniquely defined
by the following loop, which should always be used as a source of
symmetry information in preference to the above space-group names.
They are only intended as comments.
;
_olex2_refinement_description
;
;
_shelx_shelxl_version_number 2014/7
_olex2_submission_special_instructions 'No special instructions were received'

loop_
_space_group_symop_operation_xyz
'x, y, z'
'-x+1/2, -y, z+1/2'
'-x, y+1/2, -z+1/2'
'x+1/2, -y+1/2, -z'
'z, x, y'
'z+1/2, -x+1/2, -y'
'-z+1/2, -x, y+1/2'
'-z, x+1/2, -y+1/2'
'y, z, x'
'-y, z+1/2, -x+1/2'
'y+1/2, -z+1/2, -x'
'-y+1/2, -z, x+1/2'

loop_
_atom_site_label
_atom_site_type_symbol
_atom_site_fract_x
_atom_site_fract_y
_atom_site_fract_z
_atom_site_U_iso_or_equiv
_atom_site_adp_type
_atom_site_occupancy
_atom_site_site_symmetry_order
_atom_site_calc_flag
_atom_site_refinement_flags_posn
_atom_site_refinement_flags_adp
_atom_site_refinement_flags_occupancy
Bi1 Bi 0.78646(4) 0.28646(4) 0.21354(4) 0.02694(18) Uani 1 3 d S T P
Se2 Se 0.86207(10) 0.02538(10) 0.24944(10) 0.0277(3) Uani 1 1 d . . .
K3 K 0.5736(2) -0.0736(2) 0.0736(2) 0.0288(9) Uani 1 3 d S T P
K4 K 0.5646(2) 0.0646(2) 0.4354(2) 0.0285(9) Uani 1 3 d S T P
K1 K 0.8229(2) -0.3229(2) 0.3229(2) 0.0307(10) Uani 1 3 d S T P

loop_
_atom_site_aniso_label
_atom_site_aniso_U_11
_atom_site_aniso_U_22
_atom_site_aniso_U_33
_atom_site_aniso_U_23
_atom_site_aniso_U_13
_atom_site_aniso_U_12
Bi1 0.02694(18) 0.02694(18) 0.02694(18) 0.00061(17) 0.00061(17) -0.00061(17)
Se2 0.0282(5) 0.0278(5) 0.0270(7) -0.0004(4) 0.0004(4) 0.0008(4)
K3 0.0288(9) 0.0288(9) 0.0288(9) -0.0012(10) 0.0012(10) -0.0012(10)
K4 0.0285(9) 0.0285(9) 0.0285(9) 0.0003(10) 0.0003(10) -0.0003(10)
K1 0.0307(10) 0.0307(10) 0.0307(10) 0.0000(9) 0.0000(9) 0.0000(9)

loop_
_atom_type_symbol
_atom_type_description
_atom_type_scat_dispersion_real
_atom_type_scat_dispersion_imag
_atom_type_scat_source
K K 0.2009 0.2494 'International Tables Vol C Tables 4.2.6.8 and 6.1.1.4'
Se Se -0.0929 2.2259 'International Tables Vol C Tables 4.2.6.8 and 6.1.1.4'
Bi Bi -4.1077 10.2566 'International Tables Vol C Tables 4.2.6.8 and 6.1.1.4'

loop_
_geom_angle_atom_site_label_1
_geom_angle_atom_site_label_2
_geom_angle_atom_site_label_3
_geom_angle
_geom_angle_site_symmetry_1
_geom_angle_site_symmetry_3
Se2 Bi1 Se2 100.02(3) 11_556 8_645
Se2 Bi1 Se2 100.02(3) 11_556 .
Se2 Bi1 Se2 100.02(3) 8_645 .
Se2 Bi1 K3 52.93(6) . .
Se2 Bi1 K3 52.93(6) 11_556 3_655
Se2 Bi1 K3 52.93(6) 8_645 2_655
Se2 Bi1 K3 117.65(3) 11_556 2_655
Se2 Bi1 K3 117.65(3) . 3_655
Se2 Bi1 K3 49.17(5) . 2_655
Se2 Bi1 K3 49.17(5) 11_556 .
Se2 Bi1 K3 49.17(5) 8_645 3_655
Se2 Bi1 K3 117.65(3) 8_645 .
Se2 Bi1 K4 62.22(2) 8_645 .
Se2 Bi1 K4 62.22(2) . .
Se2 Bi1 K4 62.22(2) 11_556 .
Se2 Bi1 K1 106.55(5) 8_645 3_755
Se2 Bi1 K1 59.44(4) 11_556 2_654
Se2 Bi1 K1 148.59(6) . 1_565
Se2 Bi1 K1 148.59(6) 8_645 2_654
Se2 Bi1 K1 148.59(6) 11_556 3_755
Se2 Bi1 K1 59.44(4) 8_645 1_565
Se2 Bi1 K1 106.55(5) 11_556 1_565
Se2 Bi1 K1 106.55(5) . 2_654
Se2 Bi1 K1 59.44(4) . 3_755
K3 Bi1 K3 91.04(3) . 3_655
K3 Bi1 K3 91.04(3) 2_655 3_655
K3 Bi1 K3 91.04(3) . 2_655
K4 Bi1 K3 55.47(2) . 2_655
K4 Bi1 K3 55.47(2) . 3_655
K4 Bi1 K3 55.47(2) . .
K4 Bi1 K1 116.768(15) . 1_565
K4 Bi1 K1 116.768(15) . 3_755
K4 Bi1 K1 116.768(15) . 2_654
K1 Bi1 K3 68.85(5) 1_565 3_655
K1 Bi1 K3 102.43(6) 1_565 2_655
K1 Bi1 K3 155.70(6) 3_755 3_655
K1 Bi1 K3 102.43(6) 2_654 3_655
K1 Bi1 K3 68.85(5) 3_755 2_655
K1 Bi1 K3 102.43(6) 3_755 .
K1 Bi1 K3 155.70(6) 2_654 2_655
K1 Bi1 K3 155.70(6) 1_565 .
K1 Bi1 K3 68.85(5) 2_654 .
K1 Bi1 K1 101.288(18) 2_654 3_755
K1 Bi1 K1 101.288(18) 1_565 2_654
K1 Bi1 K1 101.288(18) 1_565 3_755
Bi1 Se2 K3 88.65(6) . .
Bi1 Se2 K3 92.44(5) . 2_655
Bi1 Se2 K4 101.16(3) . 2_654
Bi1 Se2 K4 74.39(5) . .
Bi1 Se2 K1 157.35(5) . .
Bi1 Se2 K1 79.17(3) . 3_755
K3 Se2 K3 133.09(6) 2_655 .
K3 Se2 K4 155.10(8) 2_655 2_654
K3 Se2 K4 68.58(5) 2_655 .
K3 Se2 K4 66.661(18) . .
K3 Se2 K1 137.84(6) . 3_755
K3 Se2 K1 74.89(8) . .
K3 Se2 K1 88.02(6) 2_655 3_755
K3 Se2 K1 87.85(5) 2_655 .
K4 Se2 K3 68.63(6) 2_654 .
K4 Se2 K4 135.12(6) 2_654 .
K4 Se2 K1 74.38(8) 2_654 3_755
K4 Se2 K1 84.70(6) . .
K4 Se2 K1 87.43(4) 2_654 .
K4 Se2 K1 143.42(6) . 3_755
K1 Se2 K1 123.46(6) 3_755 .
Bi1 K3 Bi1 119.991(2) . 2_654
Se2 K3 Bi1 95.57(4) 2_654 .
Se2 K3 Bi1 121.15(6) 6 .
Se2 K3 Bi1 95.57(4) 5_545 2_654
Se2 K3 Bi1 38.421(17) 6 2_654
Se2 K3 Bi1 38.421(17) . .
Se2 K3 Bi1 132.17(8) 11_556 2_654
Se2 K3 Bi1 106.47(5) 12_554 .
Se2 K3 Bi1 106.47(5) . 2_654
Se2 K3 Bi1 121.15(6) 12_554 2_654
Se2 K3 Bi1 38.392(18) 11_556 .
Se2 K3 Bi1 38.392(18) 2_654 2_654
Se2 K3 Bi1 132.17(8) 5_545 .
Se2 K3 Se2 87.81(8) . 12_554
Se2 K3 Se2 94.27(9) 5_545 11_556
Se2 K3 Se2 157.16(3) 11_556 6
Se2 K3 Se2 94.27(9) 11_556 2_654
Se2 K3 Se2 106.643(15) 11_556 12_554
Se2 K3 Se2 157.16(3) 5_545 .
Se2 K3 Se2 75.48(4) 2_654 6
Se2 K3 Se2 75.48(4) 11_556 .
Se2 K3 Se2 75.48(4) 5_545 12_554
Se2 K3 Se2 106.643(15) 2_654 .
Se2 K3 Se2 157.16(3) 2_654 12_554
Se2 K3 Se2 106.643(15) 5_545 6
Se2 K3 Se2 94.27(9) 5_545 2_654
Se2 K3 Se2 87.81(8) . 6
Se2 K3 Se2 87.81(8) 6 12_554
Se2 K3 K4 100.42(5) 11_556 2_654
Se2 K3 K4 149.25(7) 5_545 2_654
Se2 K3 K4 149.25(7) 2_654 .
Se2 K3 K4 58.04(4) 2_654 2_654
Se2 K3 K4 100.42(5) 5_545 .
Se2 K3 K4 56.80(5) 6 2_654
Se2 K3 K4 124.52(11) 6 .
Se2 K3 K4 124.52(11) 12_554 2_654
Se2 K3 K4 56.80(5) 12_554 3_645
Se2 K3 K4 58.04(4) 5_545 3_645
Se2 K3 K4 58.04(4) 11_556 .
Se2 K3 K4 149.25(7) 11_556 3_645
Se2 K3 K4 56.80(5) . .
Se2 K3 K4 100.42(5) 2_654 3_645
Se2 K3 K4 53.58(6) 12_554 .
Se2 K3 K4 124.52(11) . 3_645
Se2 K3 K4 53.58(6) 6 3_645
Se2 K3 K4 53.58(6) . 2_654
Se2 K3 K1 122.19(6) 5_545 .
Se2 K3 K1 53.20(6) 12_554 .
Se2 K3 K1 53.20(6) 6 .
Se2 K3 K1 122.19(6) 11_556 .
Se2 K3 K1 53.20(6) . .
Se2 K3 K1 122.19(6) 2_654 .
K4 K3 Bi1 160.40(10) 3_645 .
K4 K3 Bi1 160.40(10) . 2_654
K4 K3 Bi1 69.11(5) 3_645 2_654
K4 K3 Bi1 54.82(6) . .
K4 K3 Bi1 69.11(5) 2_654 .
K4 K3 Bi1 54.82(6) 2_654 2_654
K4 K3 K4 110.28(6) . 2_654
K4 K3 K4 110.28(6) 3_645 .
K4 K3 K4 110.28(6) 3_645 2_654
K4 K3 K1 71.35(6) 3_645 .
K4 K3 K1 71.35(6) 2_654 .
K4 K3 K1 71.35(6) . .
K1 K3 Bi1 90.55(5) . .
K1 K3 Bi1 90.55(5) . 2_654
Bi1 K4 K3 69.71(6) . 2_655
Bi1 K4 K3 69.71(6) . .
Bi1 K4 K3 69.71(6) . 3_655
Bi1 K4 K1 91.15(5) . 2_655
Bi1 K4 K1 180.00(6) . 4_446
Se2 K4 Bi1 43.40(5) 8_645 .
Se2 K4 Bi1 43.40(5) . .
Se2 K4 Bi1 124.76(6) 12_554 .
Se2 K4 Bi1 43.40(5) 11_556 .
Se2 K4 Bi1 124.76(6) 2_655 .
Se2 K4 Bi1 124.76(6) 7_565 .
Se2 K4 Se2 90.39(4) 7_565 11_556
Se2 K4 Se2 163.00(8) 7_565 .
Se2 K4 Se2 73.02(8) . 8_645
Se2 K4 Se2 73.02(8) . 11_556
Se2 K4 Se2 90.39(4) 2_655 8_645
Se2 K4 Se2 73.02(8) 8_645 11_556
Se2 K4 Se2 106.24(2) 2_655 .
Se2 K4 Se2 90.71(9) 12_554 2_655
Se2 K4 Se2 163.00(8) 12_554 8_645
Se2 K4 Se2 90.71(9) 12_554 7_565
Se2 K4 Se2 106.24(2) 7_565 8_645
Se2 K4 Se2 90.71(9) 2_655 7_565
Se2 K4 Se2 106.24(2) 12_554 11_556
Se2 K4 Se2 90.39(4) 12_554 .
Se2 K4 Se2 163.00(8) 2_655 11_556
Se2 K4 K3 140.81(7) 2_655 .
Se2 K4 K3 140.81(7) 12_554 3_655
Se2 K4 K3 53.38(6) 8_645 3_655
Se2 K4 K3 110.55(5) 12_554 2_655
Se2 K4 K3 57.79(4) 7_565 3_655
Se2 K4 K3 110.55(5) 7_565 .
Se2 K4 K3 113.07(10) 8_645 .
Se2 K4 K3 56.54(5) . .
Se2 K4 K3 110.55(5) 2_655 3_655
Se2 K4 K3 53.38(6) . 2_655
Se2 K4 K3 113.07(10) . 3_655
Se2 K4 K3 56.54(5) 8_645 2_655
Se2 K4 K3 56.54(5) 11_556 3_655
Se2 K4 K3 113.07(10) 11_556 2_655
Se2 K4 K3 53.38(6) 11_556 .
Se2 K4 K3 57.79(4) 2_655 2_655
Se2 K4 K3 140.81(7) 7_565 2_655
Se2 K4 K3 57.79(4) 12_554 .
Se2 K4 K1 55.24(6) 12_554 4_446
Se2 K4 K1 106.74(6) . 2_655
Se2 K4 K1 138.25(9) 12_554 2_655
Se2 K4 K1 55.24(6) 2_655 4_446
Se2 K4 K1 115.06(6) 11_556 2_655
Se2 K4 K1 55.24(6) 7_565 4_446
Se2 K4 K1 48.30(2) 2_655 2_655
Se2 K4 K1 136.60(5) . 4_446
Se2 K4 K1 48.10(2) 8_645 2_655
Se2 K4 K1 136.60(5) 8_645 4_446
Se2 K4 K1 136.60(5) 11_556 4_446
Se2 K4 K1 83.39(5) 7_565 2_655
K3 K4 K3 108.64(6) . 2_655
K3 K4 K3 108.64(6) 2_655 3_655
K3 K4 K3 108.64(6) . 3_655
K3 K4 K1 160.42(11) . 2_655
K3 K4 K1 58.63(7) 2_655 2_655
K3 K4 K1 110.29(6) . 4_446
K3 K4 K1 110.29(6) 3_655 4_446
K3 K4 K1 110.29(6) 2_655 4_446
K3 K4 K1 66.37(6) 3_655 2_655
K1 K4 K1 88.85(5) 4_446 2_655
Bi1 K1 Bi1 108.62(6) 3_745 2_655
Bi1 K1 Bi1 108.62(6) 1_545 3_745
Bi1 K1 Bi1 108.62(6) 1_545 2_655
Bi1 K1 K3 110.31(5) 3_745 .
Bi1 K1 K3 110.31(5) 1_545 .
Bi1 K1 K3 110.31(5) 2_655 .
Bi1 K1 K4 69.69(5) 2_655 4_546
Bi1 K1 K4 69.69(5) 3_745 4_546
Bi1 K1 K4 142.23(6) 3_745 3_645
Bi1 K1 K4 63.74(4) 1_545 3_645
Bi1 K1 K4 69.69(5) 1_545 4_546
Bi1 K1 K4 108.72(5) 2_655 3_645
Se2 K1 Bi1 117.99(10) 10_646 1_545
Se2 K1 Bi1 67.391(18) 6 1_545
Se2 K1 Bi1 41.39(3) 3_745 3_745
Se2 K1 Bi1 41.39(3) 8_635 1_545
Se2 K1 Bi1 67.48(4) 10_646 3_745
Se2 K1 Bi1 67.48(4) 8_635 2_655
Se2 K1 Bi1 98.00(2) 6 3_745
Se2 K1 Bi1 117.99(10) 3_745 2_655
Se2 K1 Bi1 98.00(2) 12_554 1_545
Se2 K1 Bi1 98.00(2) . 2_655
Se2 K1 Bi1 117.99(10) 8_635 3_745
Se2 K1 Bi1 67.391(18) 12_554 2_655
Se2 K1 Bi1 67.391(18) . 3_745
Se2 K1 Bi1 67.48(4) 3_745 1_545
Se2 K1 Bi1 152.56(7) 12_554 3_745
Se2 K1 Bi1 152.56(7) . 1_545
Se2 K1 Bi1 41.39(3) 10_646 2_655
Se2 K1 Bi1 152.56(7) 6 2_655
Se2 K1 Se2 83.68(8) 10_646 8_635
Se2 K1 Se2 165.34(2) 3_745 12_554
Se2 K1 Se2 105.973(15) 10_646 12_554
Se2 K1 Se2 83.68(8) 10_646 3_745
Se2 K1 Se2 86.41(3) 3_745 6
Se2 K1 Se2 83.68(8) 8_635 3_745
Se2 K1 Se2 105.972(15) 8_635 6
Se2 K1 Se2 86.41(3) 10_646 .
Se2 K1 Se2 85.95(8) 6 12_554
Se2 K1 Se2 165.34(2) 8_635 .
Se2 K1 Se2 85.95(8) . 6
Se2 K1 Se2 105.973(15) 3_745 .
Se2 K1 Se2 86.41(3) 8_635 12_554
Se2 K1 Se2 165.34(2) 10_646 6
Se2 K1 Se2 85.95(8) . 12_554
Se2 K1 K3 51.92(5) . .
Se2 K1 K3 51.92(5) 12_554 .
Se2 K1 K3 129.62(5) 10_646 .
Se2 K1 K3 51.92(5) 6 .
Se2 K1 K3 129.62(5) 8_635 .
Se2 K1 K3 129.62(5) 3_745 .
Se2 K1 K4 50.38(5) 8_635 4_546
Se2 K1 K4 47.20(6) 12_554 3_645
Se2 K1 K4 50.38(5) 10_646 4_546
Se2 K1 K4 50.38(5) 3_745 4_546
Se2 K1 K4 128.08(5) 12_554 4_546
Se2 K1 K4 128.08(5) . 4_546
Se2 K1 K4 44.27(5) 6 3_645
Se2 K1 K4 150.11(4) 10_646 3_645
Se2 K1 K4 128.08(5) 6 4_546
Se2 K1 K4 81.84(2) 8_635 3_645
Se2 K1 K4 120.30(5) 3_745 3_645
Se2 K1 K4 101.90(9) . 3_645
K3 K1 K4 50.01(4) . 3_645
K4 K1 K3 180.00(6) 4_546 .
K4 K1 K4 129.99(4) 4_546 3_645

loop_
_geom_bond_atom_site_label_1
_geom_bond_atom_site_label_2
_geom_bond_distance
_geom_bond_site_symmetry_2
Bi1 Se2 2.6647(10) 11_556
Bi1 Se2 2.6647(10) 8_645
Bi1 Se2 2.6647(10) .
Bi1 K3 4.2868(4) .
Bi1 K3 4.2868(4) 2_655
Bi1 K3 4.2868(4) 3_655
Bi1 K4 3.735(4) .
Bi1 K1 3.9586(14) 2_654
Bi1 K1 3.9586(14) 1_565
Bi1 K1 3.9586(14) 3_755
Se2 K3 3.246(2) 2_655
Se2 K3 3.421(3) .
Se2 K4 3.431(3) .
Se2 K4 3.254(2) 2_654
Se2 K1 3.470(3) 3_755
Se2 K1 3.480(3) .
K3 Bi1 4.2868(4) 2_654
K3 Se2 3.421(3) 12_554
K3 Se2 3.421(3) 6
K3 Se2 3.246(2) 5_545
K3 Se2 3.246(2) 11_556
K3 Se2 3.246(2) 2_654
K3 K4 3.7653(18) 2_654
K3 K4 3.7653(18) 3_645
K3 K4 3.7653(18) .
K3 K1 4.196(5) .
K4 Se2 3.254(2) 12_554
K4 Se2 3.431(3) 8_645
K4 Se2 3.254(2) 2_655
K4 Se2 3.254(2) 7_565
K4 Se2 3.431(3) 11_556
K4 K3 3.7653(18) 3_655
K4 K3 3.7653(18) 2_655
K4 K1 4.068(6) 4_446
K4 K1 4.656(3) 2_655
K1 Bi1 3.9585(14) 1_545
K1 Bi1 3.9585(14) 2_655
K1 Bi1 3.9585(14) 3_745
K1 Se2 3.470(3) 8_635
K1 Se2 3.470(3) 10_646
K1 Se2 3.470(3) 3_745
K1 Se2 3.481(3) 6
K1 Se2 3.481(3) 12_554
K1 K4 4.068(6) 4_546
K1 K4 4.657(3) 3_645
